data_7044293
loop_
_publ_author_name
'He, Hongming'
'Chen, Si-Hang'
'Zhang, De-Yu'
'Hao, Rui'
'Zhang, Chao'
'Yang, En-Cui'
'Zhao, Xiao-Jun'

_publ_section_title
;
 A micrometer-sized europium(III)-organic framework for selective sensing
 of Cr2O72-- anion and picric acid in water system
;
_journal_name_full 'Dalton Trans.'
_journal_paper_doi 10.1039/C7DT02531A
_journal_year 2017
_chemical_formula_sum 'C24 H8 Cl6 Eu2 O13'
_chemical_formula_weight 1020.92
_chemical_name_systematic
; 
 ? 
;
_space_group_crystal_system monoclinic
_space_group_IT_number 14
_space_group_name_Hall '-P 2ybc'
_space_group_name_H-M_alt 'P 1 21/c 1'
_symmetry_space_group_name_Hall '-P 2ybc'
_symmetry_space_group_name_H-M 'P 1 21/c 1'
_atom_sites_solution_hydrogens mixed
_audit_creation_method SHELXL-2013
_audit_update_record
;
2017-05-22 deposited with the CCDC.
2017-09-19 downloaded from the CCDC.
;
_cell_angle_alpha 90
_cell_angle_beta 101.1520(10)
_cell_angle_gamma 90
_cell_formula_units_Z 4
_cell_length_a 7.7876(4)
_cell_length_b 33.2606(15)
_cell_length_c 11.3796(5)
_cell_measurement_reflns_used 8585
_cell_measurement_temperature 173(2)
_cell_measurement_theta_max 28.32
_cell_measurement_theta_min 2.20
_cell_volume 2891.9(2)
_computing_cell_refinement 'Bruker SMART'
_computing_data_collection 'Bruker SMART'
_computing_data_reduction 'Bruker SAINT'
_computing_molecular_graphics 'Bruker SHELXTL'
_computing_publication_material 'Bruker SHELXTL'
_computing_structure_refinement 'SHELXL-2013 (Sheldrick, 2013)'
_computing_structure_solution 'Bruker SHELXTL'
_diffrn_ambient_temperature 173(2)
_diffrn_measured_fraction_theta_full 0.999
_diffrn_measured_fraction_theta_max 0.999
_diffrn_measurement_device_type 'CCD area detector'
_diffrn_measurement_method 'phi and omega scans'
_diffrn_radiation_type MoK\a
_diffrn_radiation_wavelength 0.71073
_diffrn_reflns_av_R_equivalents 0.0332
_diffrn_reflns_av_unetI/netI 0.0365
_diffrn_reflns_Laue_measured_fraction_full 0.999
_diffrn_reflns_Laue_measured_fraction_max 0.999
_diffrn_reflns_limit_h_max 10
_diffrn_reflns_limit_h_min -10
_diffrn_reflns_limit_k_max 34
_diffrn_reflns_limit_k_min -44
_diffrn_reflns_limit_l_max 15
_diffrn_reflns_limit_l_min -14
_diffrn_reflns_number 21493
_diffrn_reflns_point_group_measured_fraction_full 0.999
_diffrn_reflns_point_group_measured_fraction_max 0.999
_diffrn_reflns_theta_full 25.242
_diffrn_reflns_theta_max 28.348
_diffrn_reflns_theta_min 1.924
_exptl_absorpt_coefficient_mu 4.920
_exptl_absorpt_correction_type multi-scan
_exptl_absorpt_process_details SADABS
_exptl_crystal_colour COLOURLESS
_exptl_crystal_density_diffrn 2.345
_exptl_crystal_density_meas ?
_exptl_crystal_description BLOCK
_exptl_crystal_F_000 1936
_exptl_crystal_size_max 0.220
_exptl_crystal_size_mid 0.210
_exptl_crystal_size_min 0.200
_exptl_transmission_factor_max 0.439
_exptl_transmission_factor_min 0.411
_refine_diff_density_max 1.368
_refine_diff_density_min -1.011
_refine_diff_density_rms 0.141
_refine_ls_extinction_method none
_refine_ls_goodness_of_fit_ref 1.069
_refine_ls_hydrogen_treatment constr
_refine_ls_matrix_type full
_refine_ls_number_parameters 406
_refine_ls_number_reflns 7218
_refine_ls_number_restraints 12
_refine_ls_restrained_S_all 1.098
_refine_ls_R_factor_all 0.0301
_refine_ls_R_factor_gt 0.0267
_refine_ls_shift/su_max 0.002
_refine_ls_shift/su_mean 0.000
_refine_ls_structure_factor_coef Fsqd
_refine_ls_weighting_details
; 
 w=1/[\s^2^(Fo^2^)+(0.0137P)^2^+5.7728P] 
 where P=(Fo^2^+2Fc^2^)/3 
;
_refine_ls_weighting_scheme calc
_refine_ls_wR_factor_gt 0.0529
_refine_ls_wR_factor_ref 0.0542
_reflns_Friedel_coverage 0.000
_reflns_number_gt 6659
_reflns_number_total 7218
_reflns_threshold_expression 'I > 2\s(I)'
_cod_data_source_file c7dt02531a2.cif
_cod_data_source_block n150601c
_cod_depositor_comments
;
The following automatic conversions were performed:

'_exptl_absorpt_correction_type' value 'MULTI-SCAN' changed to
'multi-scan' according to
/home/data/users/saulius/crontab/automatic-downloads/rss-feeds/RSC/lib/dictionaries/cif_core.dic
dictionary named 'cif_core.dic' version 2.4.2 from 2011-04-26.

'_exptl_crystal_density_meas' value 'NONE' was changed to '?' - the
value is perceived as not measured.

Automatic conversion script
Id: cif_fix_values 4973 2017-02-22 13:04:09Z antanas 
;
_cod_database_code 7044293
_shelx_space_group_comment
; 
The symmetry employed for this shelxl refinement is uniquely defined 
by the following loop, which should always be used as a source of 
symmetry information in preference to the above space-group names. 
They are only intended as comments. 
;
_shelx_estimated_absorpt_t_min 0.411
_shelx_estimated_absorpt_t_max 0.439
_shelxl_version_number 2013-2

loop_
_space_group_symop_operation_xyz
'x, y, z'
'-x, y+1/2, -z+1/2'
'-x, -y, -z'
'x, -y-1/2, z-1/2'

loop_
_atom_site_label
_atom_site_type_symbol
_atom_site_fract_x
_atom_site_fract_y
_atom_site_fract_z
_atom_site_U_iso_or_equiv
_atom_site_adp_type
_atom_site_occupancy
_atom_site_site_symmetry_order
_atom_site_calc_flag
_atom_site_refinement_flags_posn
_atom_site_refinement_flags_adp
Eu1 Eu 0.80583(2) 0.23650(2) 0.34861(2) 0.00440(4) Uani 1 1 d . .
Eu2 Eu 0.47357(2) 0.21367(2) 0.54753(2) 0.00479(4) Uani 1 1 d . .
Cl1 Cl 1.30197(13) 0.02784(3) 0.61103(10) 0.0276(2) Uani 1 1 d . U
Cl2 Cl 0.93024(13) 0.01375(3) 0.67988(9) 0.0244(2) Uani 1 1 d . .
Cl3 Cl 0.12894(13) 0.06279(3) -0.03264(9) 0.0230(2) Uani 1 1 d . .
Cl4 Cl 0.34250(13) 0.05667(3) 0.23550(8) 0.0209(2) Uani 1 1 d . .
Cl5 Cl 0.63449(15) 0.46976(3) 0.40584(8) 0.0245(2) Uani 1 1 d . .
Cl6 Cl 0.80270(14) 0.44417(3) 0.67095(8) 0.0223(2) Uani 1 1 d . U
O1 O 0.5940(3) 0.14583(7) 0.5334(2) 0.0092(5) Uani 1 1 d . .
O2 O 0.7883(3) 0.19305(7) 0.52252(19) 0.0079(5) Uani 1 1 d . .
O3 O 0.9716(3) 0.17865(7) 0.3469(2) 0.0095(5) Uani 1 1 d . .
O4 O 1.2365(3) 0.17859(7) 0.4603(2) 0.0127(5) Uani 1 1 d . .
O5 O 0.3579(3) 0.24504(7) 0.1926(2) 0.0096(5) Uani 1 1 d . .
O6 O 0.5087(3) 0.20680(7) 0.33683(19) 0.0063(4) Uani 1 1 d . .
O7 O 0.2809(3) 0.23452(7) -0.04929(19) 0.0094(5) Uani 1 1 d . .
O8 O 0.0121(3) 0.22935(7) -0.0098(2) 0.0112(5) Uani 1 1 d . .
O9 O 0.6429(3) 0.26839(7) 0.47768(19) 0.0069(4) Uani 1 1 d . .
O10 O 0.7086(3) 0.29065(7) 0.66117(19) 0.0101(5) Uani 1 1 d . .
O11 O 0.6676(3) 0.29586(7) 0.25388(19) 0.0076(4) Uani 1 1 d . .
O12 O 0.4158(3) 0.32809(7) 0.21665(19) 0.0091(5) Uani 1 1 d . .
O13W O 1.0058(3) 0.26745(8) 0.2368(2) 0.0164(6) Uani 1 1 d . .
H13A H 1.1135 0.2617 0.2432 0.025 Uiso 1 1 d R U
H13B H 0.9683 0.2749 0.1649 0.025 Uiso 1 1 d R U
C1 C 0.8831(4) 0.12351(10) 0.5343(3) 0.0096(6) Uani 1 1 d . .
C2 C 1.0437(4) 0.12861(10) 0.4992(3) 0.0088(6) Uani 1 1 d . .
C3 C 1.1719(4) 0.09897(10) 0.5226(3) 0.0115(7) Uani 1 1 d . .
H3 H 1.2816 0.1028 0.4995 0.014 Uiso 1 1 calc R U
C4 C 1.1387(5) 0.06367(11) 0.5801(3) 0.0149(7) Uani 1 1 d . .
C5 C 0.9771(5) 0.05763(11) 0.6108(3) 0.0157(7) Uani 1 1 d . .
C6 C 0.8507(5) 0.08756(10) 0.5899(3) 0.0129(7) Uani 1 1 d . .
H6 H 0.7414 0.0836 0.6136 0.015 Uiso 1 1 calc R U
C7 C 0.7469(4) 0.15566(10) 0.5271(3) 0.0077(6) Uani 1 1 d . .
C8 C 1.0857(4) 0.16468(10) 0.4318(3) 0.0075(6) Uani 1 1 d . .
C9 C 0.3178(4) 0.17477(10) 0.1753(3) 0.0068(6) Uani 1 1 d . .
C10 C 0.2141(4) 0.17778(10) 0.0596(3) 0.0071(6) Uani 1 1 d . .
C11 C 0.1545(4) 0.14273(10) -0.0015(3) 0.0114(7) Uani 1 1 d . .
H11 H 0.0839 0.1445 -0.0794 0.014 Uiso 1 1 calc R U
C12 C 0.1965(5) 0.10541(10) 0.0495(3) 0.0131(7) Uani 1 1 d . .
C13 C 0.2949(4) 0.10267(10) 0.1668(3) 0.0115(7) Uani 1 1 d . .
C14 C 0.3558(4) 0.13713(10) 0.2273(3) 0.0094(6) Uani 1 1 d . .
H14 H 0.4247 0.1353 0.3057 0.011 Uiso 1 1 calc R U
C15 C 0.3973(4) 0.21134(10) 0.2393(3) 0.0063(6) Uani 1 1 d . .
C16 C 0.1674(4) 0.21722(10) -0.0032(3) 0.0071(6) Uani 1 1 d . .
C17 C 0.6860(4) 0.33890(10) 0.5070(3) 0.0072(6) Uani 1 1 d . .
C18 C 0.6181(4) 0.34983(10) 0.3873(3) 0.0071(6) Uani 1 1 d . .
C19 C 0.6018(5) 0.39055(10) 0.3598(3) 0.0114(7) Uani 1 1 d . .
H19 H 0.5516 0.3984 0.2803 0.014 Uiso 1 1 calc R U
C20 C 0.6567(5) 0.42003(10) 0.4447(3) 0.0141(7) Uani 1 1 d . .
C21 C 0.7298(4) 0.40878(10) 0.5624(3) 0.0115(7) Uani 1 1 d . .
C22 C 0.7416(4) 0.36836(10) 0.5925(3) 0.0099(7) Uani 1 1 d . .
H22 H 0.7883 0.3607 0.6727 0.012 Uiso 1 1 calc R U
C23 C 0.6825(4) 0.29704(9) 0.5513(3) 0.0055(6) Uani 1 1 d . .
C24 C 0.5603(4) 0.32206(9) 0.2825(3) 0.0067(6) Uani 1 1 d . .

loop_
_atom_site_aniso_label
_atom_site_aniso_U_11
_atom_site_aniso_U_22
_atom_site_aniso_U_33
_atom_site_aniso_U_23
_atom_site_aniso_U_13
_atom_site_aniso_U_12
Eu1 0.00470(7) 0.00549(8) 0.00271(7) -0.00007(6) -0.00006(5) 0.00020(5)
Eu2 0.00476(8) 0.00597(8) 0.00347(7) 0.00063(6) 0.00034(5) -0.00010(6)
Cl1 0.0198(5) 0.0176(5) 0.0449(6) 0.0127(4) 0.0048(4) 0.0118(4)
Cl2 0.0257(5) 0.0121(4) 0.0359(5) 0.0145(4) 0.0071(4) 0.0030(4)
Cl3 0.0307(5) 0.0114(4) 0.0233(5) -0.0090(4) -0.0035(4) -0.0038(4)
Cl4 0.0298(5) 0.0067(4) 0.0238(5) 0.0028(3) -0.0012(4) 0.0007(3)
Cl5 0.0473(6) 0.0054(4) 0.0192(4) 0.0013(3) 0.0024(4) -0.0002(4)
Cl6 0.0342(5) 0.0136(4) 0.0176(4) -0.0083(3) 0.0011(4) -0.0064(4)
O1 0.0071(11) 0.0107(12) 0.0099(11) 0.0026(9) 0.0020(9) 0.0019(9)
O2 0.0086(11) 0.0069(11) 0.0086(10) 0.0019(9) 0.0027(9) 0.0016(9)
O3 0.0089(11) 0.0098(12) 0.0092(11) -0.0003(9) 0.0000(9) 0.0018(9)
O4 0.0093(12) 0.0129(13) 0.0147(12) -0.0001(10) -0.0006(9) -0.0033(9)
O5 0.0120(12) 0.0060(11) 0.0097(11) 0.0027(9) -0.0001(9) -0.0006(9)
O6 0.0036(10) 0.0101(11) 0.0046(10) 0.0006(9) -0.0005(8) -0.0007(8)
O7 0.0099(11) 0.0114(12) 0.0064(10) -0.0002(9) 0.0000(9) -0.0029(9)
O8 0.0095(12) 0.0164(13) 0.0077(11) 0.0050(10) 0.0016(9) 0.0044(9)
O9 0.0050(10) 0.0077(11) 0.0082(10) -0.0014(9) 0.0017(8) -0.0015(8)
O10 0.0135(12) 0.0133(12) 0.0038(10) 0.0010(9) 0.0020(9) 0.0000(9)
O11 0.0096(11) 0.0062(11) 0.0067(10) -0.0005(9) 0.0012(9) 0.0017(9)
O12 0.0102(11) 0.0091(12) 0.0073(10) -0.0007(9) -0.0002(9) 0.0025(9)
O13W 0.0105(12) 0.0313(16) 0.0075(11) 0.0049(11) 0.0017(9) -0.0046(11)
C1 0.0098(16) 0.0068(16) 0.0122(15) 0.0017(13) 0.0020(13) 0.0017(12)
C2 0.0076(15) 0.0076(16) 0.0103(15) 0.0014(12) -0.0005(12) 0.0007(12)
C3 0.0087(16) 0.0085(16) 0.0169(17) 0.0016(13) 0.0015(13) 0.0031(13)
C4 0.0147(17) 0.0091(17) 0.0198(18) 0.0025(14) 0.0007(14) 0.0059(13)
C5 0.0195(19) 0.0111(18) 0.0167(17) 0.0061(14) 0.0040(14) 0.0018(14)
C6 0.0114(16) 0.0086(17) 0.0192(17) 0.0031(14) 0.0042(14) 0.0021(13)
C7 0.0098(15) 0.0103(16) 0.0031(13) 0.0015(12) 0.0014(12) 0.0017(12)
C8 0.0080(15) 0.0066(15) 0.0084(14) -0.0023(12) 0.0031(12) 0.0017(12)
C9 0.0030(14) 0.0097(16) 0.0073(14) -0.0006(12) 0.0002(11) -0.0019(12)
C10 0.0048(14) 0.0076(16) 0.0092(15) -0.0003(12) 0.0019(12) 0.0000(12)
C11 0.0094(16) 0.0139(18) 0.0100(15) -0.0035(13) -0.0005(12) -0.0014(13)
C12 0.0145(17) 0.0080(17) 0.0159(17) -0.0052(13) 0.0009(14) -0.0011(13)
C13 0.0109(16) 0.0076(16) 0.0159(17) 0.0000(13) 0.0026(13) 0.0021(13)
C14 0.0069(15) 0.0120(17) 0.0086(15) -0.0004(13) -0.0003(12) 0.0001(12)
C15 0.0057(14) 0.0098(16) 0.0041(14) -0.0015(12) 0.0026(11) -0.0005(12)
C16 0.0073(15) 0.0101(16) 0.0030(14) -0.0027(12) -0.0008(11) -0.0006(12)
C17 0.0078(15) 0.0074(16) 0.0064(14) 0.0008(12) 0.0016(12) -0.0005(12)
C18 0.0090(15) 0.0056(15) 0.0066(14) -0.0022(12) 0.0010(12) -0.0008(12)
C19 0.0171(18) 0.0112(17) 0.0051(14) 0.0005(13) 0.0004(13) 0.0011(13)
C20 0.0187(18) 0.0087(17) 0.0149(17) -0.0008(14) 0.0028(14) -0.0021(14)
C21 0.0126(16) 0.0101(17) 0.0120(16) -0.0054(13) 0.0026(13) -0.0036(13)
C22 0.0095(16) 0.0109(17) 0.0087(15) -0.0016(13) 0.0001(12) -0.0010(12)
C23 0.0040(14) 0.0063(15) 0.0064(14) 0.0001(12) 0.0018(11) 0.0004(11)
C24 0.0111(15) 0.0040(15) 0.0061(14) 0.0023(11) 0.0045(12) -0.0001(12)

loop_
_atom_type_symbol
_atom_type_description
_atom_type_scat_dispersion_real
_atom_type_scat_dispersion_imag
_atom_type_scat_source
C C 0.0033 0.0016 'International Tables Vol C Tables 4.2.6.8 and 6.1.1.4'
H H 0.0000 0.0000 'International Tables Vol C Tables 4.2.6.8 and 6.1.1.4'
O O 0.0106 0.0060 'International Tables Vol C Tables 4.2.6.8 and 6.1.1.4'
Eu Eu -0.1578 3.6682 'International Tables Vol C Tables 4.2.6.8 and 6.1.1.4'
Cl Cl 0.1484 0.1585 'International Tables Vol C Tables 4.2.6.8 and 6.1.1.4'

loop_
_geom_angle_atom_site_label_1
_geom_angle_atom_site_label_2
_geom_angle_atom_site_label_3
_geom_angle
_geom_angle_site_symmetry_1
_geom_angle_site_symmetry_3
O10 Eu1 O3 75.58(8) 4_565 .
O10 Eu1 O8 152.50(8) 4_565 4_666
O3 Eu1 O8 95.70(8) . 4_666
O10 Eu1 O9 129.02(8) 4_565 .
O3 Eu1 O9 137.92(8) . .
O8 Eu1 O9 74.59(8) 4_666 .
O10 Eu1 O11 82.43(8) 4_565 .
O3 Eu1 O11 151.64(8) . .
O8 Eu1 O11 95.66(8) 4_666 .
O9 Eu1 O11 70.31(8) . .
O10 Eu1 O13W 79.04(8) 4_565 .
O3 Eu1 O13W 86.14(9) . .
O8 Eu1 O13W 74.33(8) 4_666 .
O9 Eu1 O13W 127.67(8) . .
O11 Eu1 O13W 72.11(8) . .
O10 Eu1 O2 116.86(8) 4_565 .
O3 Eu1 O2 68.85(8) . .
O8 Eu1 O2 82.50(8) 4_666 .
O9 Eu1 O2 69.31(7) . .
O11 Eu1 O2 138.54(8) . .
O13W Eu1 O2 143.94(8) . .
O10 Eu1 O6 70.12(8) 4_565 .
O3 Eu1 O6 100.54(8) . .
O8 Eu1 O6 137.37(8) 4_666 .
O9 Eu1 O6 66.94(7) . .
O11 Eu1 O6 88.33(7) . .
O13W Eu1 O6 145.42(7) . .
O2 Eu1 O6 67.53(7) . .
O10 Eu1 Eu2 50.32(6) 4_565 4_565
O3 Eu1 Eu2 125.09(5) . 4_565
O8 Eu1 Eu2 126.97(6) 4_666 4_565
O9 Eu1 Eu2 90.56(5) . 4_565
O11 Eu1 Eu2 32.89(5) . 4_565
O13W Eu1 Eu2 76.22(6) . 4_565
O2 Eu1 Eu2 139.42(5) . 4_565
O6 Eu1 Eu2 72.23(5) . 4_565
O4 Eu2 O7 77.49(8) 1_455 4_566
O4 Eu2 O5 102.17(8) 1_455 4_566
O7 Eu2 O5 68.23(7) 4_566 4_566
O4 Eu2 O1 77.64(8) 1_455 .
O7 Eu2 O1 146.94(7) 4_566 .
O5 Eu2 O1 138.85(8) 4_566 .
O4 Eu2 O9 133.29(8) 1_455 .
O7 Eu2 O9 69.47(8) 4_566 .
O5 Eu2 O9 95.32(8) 4_566 .
O1 Eu2 O9 114.89(7) . .
O4 Eu2 O6 76.09(8) 1_455 .
O7 Eu2 O6 78.38(7) 4_566 .
O5 Eu2 O6 145.94(7) 4_566 .
O1 Eu2 O6 74.75(7) . .
O9 Eu2 O6 65.80(7) . .
O4 Eu2 O12 78.18(8) 1_455 4_566
O7 Eu2 O12 124.37(8) 4_566 4_566
O5 Eu2 O12 69.27(8) 4_566 4_566
O1 Eu2 O12 70.52(8) . 4_566
O9 Eu2 O12 148.23(7) . 4_566
O6 Eu2 O12 140.28(7) . 4_566
O4 Eu2 O11 129.14(8) 1_455 4_566
O7 Eu2 O11 135.64(7) 4_566 4_566
O5 Eu2 O11 71.29(7) 4_566 4_566
O1 Eu2 O11 77.37(7) . 4_566
O9 Eu2 O11 97.44(7) . 4_566
O6 Eu2 O11 136.25(7) . 4_566
O12 Eu2 O11 51.83(7) 4_566 4_566
O4 Eu2 O2 121.57(8) 1_455 .
O7 Eu2 O2 130.75(7) 4_566 .
O5 Eu2 O2 134.08(7) 4_566 .
O1 Eu2 O2 51.30(7) . .
O9 Eu2 O2 65.64(7) . .
O6 Eu2 O2 65.71(7) . .
O12 Eu2 O2 104.59(7) 4_566 .
O11 Eu2 O2 70.55(7) 4_566 .
O4 Eu2 C24 102.75(9) 1_455 4_566
O7 Eu2 C24 137.11(8) 4_566 4_566
O5 Eu2 C24 69.94(8) 4_566 4_566
O1 Eu2 C24 70.07(8) . 4_566
O9 Eu2 C24 123.95(8) . 4_566
O6 Eu2 C24 144.08(8) . 4_566
O12 Eu2 C24 25.38(8) 4_566 4_566
O11 Eu2 C24 26.60(8) 4_566 4_566
O2 Eu2 C24 86.35(8) . 4_566
O4 Eu2 Eu1 152.44(6) 1_455 4_566
O7 Eu2 Eu1 108.72(5) 4_566 4_566
O5 Eu2 Eu1 58.63(5) 4_566 4_566
O1 Eu2 Eu1 103.42(5) . 4_566
O9 Eu2 Eu1 71.90(5) . 4_566
O6 Eu2 Eu1 131.17(5) . 4_566
O12 Eu2 Eu1 76.39(5) 4_566 4_566
O11 Eu2 Eu1 30.70(5) 4_566 4_566
O2 Eu2 Eu1 75.55(5) . 4_566
C24 Eu2 Eu1 53.93(6) 4_566 4_566
C7 O1 Eu2 98.2(2) . .
C7 O2 Eu1 130.44(19) . .
C7 O2 Eu2 90.10(19) . .
Eu1 O2 Eu2 97.57(7) . .
C8 O3 Eu1 127.4(2) . .
C8 O4 Eu2 164.0(2) . 1_655
C15 O5 Eu2 134.1(2) . 4_565
C15 O6 Eu2 130.3(2) . .
C15 O6 Eu1 117.80(19) . .
Eu2 O6 Eu1 100.74(7) . .
C16 O7 Eu2 124.4(2) . 4_565
C16 O8 Eu1 135.9(2) . 4_465
C23 O9 Eu1 131.0(2) . .
C23 O9 Eu2 114.76(19) . .
Eu1 O9 Eu2 104.67(8) . .
C23 O10 Eu1 163.0(2) . 4_566
C24 O11 Eu1 134.2(2) . .
C24 O11 Eu2 91.09(18) . 4_565
Eu1 O11 Eu2 116.41(9) . 4_565
C24 O12 Eu2 95.63(19) . 4_565
Eu1 O13W H13A 125.6 . .
Eu1 O13W H13B 119.5 . .
H13A O13W H13B 107.4 . .
C2 C1 C6 118.9(3) . .
C2 C1 C7 124.2(3) . .
C6 C1 C7 116.6(3) . .
C3 C2 C1 120.6(3) . .
C3 C2 C8 116.6(3) . .
C1 C2 C8 122.8(3) . .
C2 C3 C4 119.7(3) . .
C2 C3 H3 120.1 . .
C4 C3 H3 120.1 . .
C5 C4 C3 120.1(3) . .
C5 C4 Cl1 121.2(3) . .
C3 C4 Cl1 118.7(3) . .
C4 C5 C6 120.1(3) . .
C4 C5 Cl2 121.3(3) . .
C6 C5 Cl2 118.6(3) . .
C5 C6 C1 120.4(3) . .
C5 C6 H6 119.8 . .
C1 C6 H6 119.8 . .
O1 C7 O2 120.2(3) . .
O1 C7 C1 118.9(3) . .
O2 C7 C1 120.7(3) . .
O4 C8 O3 123.3(3) . .
O4 C8 C2 117.0(3) . .
O3 C8 C2 119.7(3) . .
C14 C9 C10 119.8(3) . .
C14 C9 C15 119.5(3) . .
C10 C9 C15 120.5(3) . .
C11 C10 C9 118.9(3) . .
C11 C10 C16 117.8(3) . .
C9 C10 C16 123.3(3) . .
C12 C11 C10 120.9(3) . .
C12 C11 H11 119.5 . .
C10 C11 H11 119.5 . .
C11 C12 C13 119.8(3) . .
C11 C12 Cl3 119.3(3) . .
C13 C12 Cl3 120.9(3) . .
C14 C13 C12 119.6(3) . .
C14 C13 Cl4 119.3(3) . .
C12 C13 Cl4 121.1(3) . .
C13 C14 C9 120.9(3) . .
C13 C14 H14 119.6 . .
C9 C14 H14 119.6 . .
O5 C15 O6 122.9(3) . .
O5 C15 C9 118.6(3) . .
O6 C15 C9 118.4(3) . .
O7 C16 O8 125.0(3) . .
O7 C16 C10 118.3(3) . .
O8 C16 C10 116.6(3) . .
C22 C17 C18 120.2(3) . .
C22 C17 C23 116.6(3) . .
C18 C17 C23 122.9(3) . .
C19 C18 C17 118.0(3) . .
C19 C18 C24 114.8(3) . .
C17 C18 C24 127.3(3) . .
C20 C19 C18 122.0(3) . .
C20 C19 H19 119.0 . .
C18 C19 H19 119.0 . .
C19 C20 C21 119.4(3) . .
C19 C20 Cl5 120.1(3) . .
C21 C20 Cl5 120.4(3) . .
C22 C21 C20 119.4(3) . .
C22 C21 Cl6 119.3(3) . .
C20 C21 Cl6 121.3(3) . .
C21 C22 C17 120.9(3) . .
C21 C22 H22 119.5 . .
C17 C22 H22 119.5 . .
O10 C23 O9 120.5(3) . .
O10 C23 C17 119.4(3) . .
O9 C23 C17 120.0(3) . .
O12 C24 O11 120.8(3) . .
O12 C24 C18 118.4(3) . .
O11 C24 C18 120.3(3) . .
O12 C24 Eu2 58.99(16) . 4_565
O11 C24 Eu2 62.31(15) . 4_565
C18 C24 Eu2 165.2(2) . 4_565

loop_
_geom_bond_atom_site_label_1
_geom_bond_atom_site_label_2
_geom_bond_distance
_geom_bond_site_symmetry_2
Eu1 O10 2.305(2) 4_565
Eu1 O3 2.319(2) .
Eu1 O8 2.337(2) 4_666
Eu1 O9 2.369(2) .
Eu1 O11 2.402(2) .
Eu1 O13W 2.423(2) .
Eu1 O2 2.476(2) .
Eu1 O6 2.496(2) .
Eu1 Eu2 4.2132(2) 4_565
Eu2 O4 2.246(2) 1_455
Eu2 O7 2.407(2) 4_566
Eu2 O5 2.449(2) 4_566
Eu2 O1 2.461(2) .
Eu2 O9 2.467(2) .
Eu2 O6 2.476(2) .
Eu2 O12 2.484(2) 4_566
Eu2 O11 2.554(2) 4_566
Eu2 O2 2.613(2) .
Eu2 C24 2.884(3) 4_566
Eu2 Eu1 4.2132(2) 4_566
Cl1 C4 1.729(4) .
Cl2 C5 1.730(4) .
Cl3 C12 1.723(3) .
Cl4 C13 1.726(3) .
Cl5 C20 1.712(4) .
Cl6 C21 1.721(3) .
O1 C7 1.250(4) .
O2 C7 1.288(4) .
O3 C8 1.268(4) .
O4 C8 1.245(4) .
O4 Eu2 2.246(2) 1_655
O5 C15 1.253(4) .
O5 Eu2 2.449(2) 4_565
O6 C15 1.278(4) .
O7 C16 1.252(4) .
O7 Eu2 2.407(2) 4_565
O8 C16 1.263(4) .
O8 Eu1 2.337(2) 4_465
O9 C23 1.267(4) .
O10 C23 1.246(4) .
O10 Eu1 2.305(2) 4_566
O11 C24 1.292(4) .
O11 Eu2 2.554(2) 4_565
O12 C24 1.242(4) .
O12 Eu2 2.484(2) 4_565
O13W H13A 0.8498 .
O13W H13B 0.8501 .
C1 C2 1.395(5) .
C1 C6 1.399(5) .
C1 C7 1.497(4) .
C2 C3 1.391(4) .
C2 C8 1.494(5) .
C3 C4 1.392(5) .
C3 H3 0.9500 .
C4 C5 1.384(5) .
C5 C6 1.388(5) .
C6 H6 0.9500 .
C9 C14 1.392(5) .
C9 C10 1.408(4) .
C9 C15 1.489(4) .
C10 C11 1.390(4) .
C10 C16 1.505(4) .
C11 C12 1.382(5) .
C11 H11 0.9500 .
C12 C13 1.407(5) .
C13 C14 1.374(5) .
C14 H14 0.9500 .
C17 C22 1.390(4) .
C17 C18 1.410(4) .
C17 C23 1.483(4) .
C18 C19 1.391(5) .
C18 C24 1.507(4) .
C19 C20 1.384(5) .
C19 H19 0.9500 .
C20 C21 1.401(5) .
C21 C22 1.386(5) .
C22 H22 0.9500 .
C24 Eu2 2.884(3) 4_565

loop_
_geom_hbond_atom_site_label_D
_geom_hbond_atom_site_label_H
_geom_hbond_atom_site_label_A
_geom_hbond_distance_DH
_geom_hbond_distance_HA
_geom_hbond_distance_DA
_geom_hbond_angle_DHA
_geom_hbond_site_symmetry_A
C22 H22 O3 0.95 2.57 3.468(4) 158.7 4_566
O13W H13B O8 0.85 2.57 3.088(3) 120.0 1_655
O13W H13B O2 0.85 2.20 2.990(3) 154.1 4_565
O13W H13A O7 0.85 2.47 2.916(3) 113.6 4_666
O13W H13A O5 0.85 2.16 2.977(4) 159.8 1_655
O13W H13A O5 0.85 2.16 2.977(4) 159.8 1_655
O13W H13A O7 0.85 2.47 2.916(3) 113.6 4_666
O13W H13B O2 0.85 2.20 2.990(3) 154.1 4_565
O13W H13B O8 0.85 2.57 3.088(3) 120.0 1_655
C22 H22 O3 0.95 2.57 3.468(4) 158.7 4_566

loop_
_geom_torsion_atom_site_label_1
_geom_torsion_atom_site_label_2
_geom_torsion_atom_site_label_3
_geom_torsion_atom_site_label_4
_geom_torsion
_geom_torsion_site_symmetry_1
_geom_torsion_site_symmetry_4
C6 C1 C2 C3 -2.1(5) . .
C7 C1 C2 C3 171.9(3) . .
C6 C1 C2 C8 175.7(3) . .
C7 C1 C2 C8 -10.4(5) . .
C1 C2 C3 C4 0.9(5) . .
C8 C2 C3 C4 -177.0(3) . .
C2 C3 C4 C5 1.8(5) . .
C2 C3 C4 Cl1 -178.6(3) . .
C3 C4 C5 C6 -3.3(6) . .
Cl1 C4 C5 C6 177.1(3) . .
C3 C4 C5 Cl2 178.8(3) . .
Cl1 C4 C5 Cl2 -0.7(5) . .
C4 C5 C6 C1 2.1(5) . .
Cl2 C5 C6 C1 180.0(3) . .
C2 C1 C6 C5 0.6(5) . .
C7 C1 C6 C5 -173.8(3) . .
Eu2 O1 C7 O2 -4.0(3) . .
Eu2 O1 C7 C1 171.4(2) . .
Eu1 O2 C7 O1 -96.3(3) . .
Eu2 O2 C7 O1 3.7(3) . .
Eu1 O2 C7 C1 88.3(3) . .
Eu2 O2 C7 C1 -171.6(3) . .
C2 C1 C7 O1 163.3(3) . .
C6 C1 C7 O1 -22.7(4) . .
C2 C1 C7 O2 -21.3(5) . .
C6 C1 C7 O2 152.7(3) . .
Eu2 O4 C8 O3 93.4(9) 1_655 .
Eu2 O4 C8 C2 -89.4(8) 1_655 .
Eu1 O3 C8 O4 -77.4(4) . .
Eu1 O3 C8 C2 105.5(3) . .
C3 C2 C8 O4 -41.7(4) . .
C1 C2 C8 O4 140.4(3) . .
C3 C2 C8 O3 135.6(3) . .
C1 C2 C8 O3 -42.2(5) . .
C14 C9 C10 C11 -1.3(5) . .
C15 C9 C10 C11 174.5(3) . .
C14 C9 C10 C16 -179.8(3) . .
C15 C9 C10 C16 -3.9(5) . .
C9 C10 C11 C12 -0.3(5) . .
C16 C10 C11 C12 178.2(3) . .
C10 C11 C12 C13 2.6(5) . .
C10 C11 C12 Cl3 -176.7(3) . .
C11 C12 C13 C14 -3.2(5) . .
Cl3 C12 C13 C14 176.1(3) . .
C11 C12 C13 Cl4 177.4(3) . .
Cl3 C12 C13 Cl4 -3.2(4) . .
C12 C13 C14 C9 1.6(5) . .
Cl4 C13 C14 C9 -179.1(3) . .
C10 C9 C14 C13 0.7(5) . .
C15 C9 C14 C13 -175.2(3) . .
Eu2 O5 C15 O6 89.7(4) 4_565 .
Eu2 O5 C15 C9 -87.0(3) 4_565 .
Eu2 O6 C15 O5 82.2(4) . .
Eu1 O6 C15 O5 -54.0(4) . .
Eu2 O6 C15 C9 -101.0(3) . .
Eu1 O6 C15 C9 122.7(3) . .
C14 C9 C15 O5 -178.1(3) . .
C10 C9 C15 O5 6.0(5) . .
C14 C9 C15 O6 5.0(5) . .
C10 C9 C15 O6 -170.9(3) . .
Eu2 O7 C16 O8 88.2(3) 4_565 .
Eu2 O7 C16 C10 -95.2(3) 4_565 .
Eu1 O8 C16 O7 33.1(5) 4_465 .
Eu1 O8 C16 C10 -143.6(2) 4_465 .
C11 C10 C16 O7 -101.0(4) . .
C9 C10 C16 O7 77.4(4) . .
C11 C10 C16 O8 75.8(4) . .
C9 C10 C16 O8 -105.7(4) . .
C22 C17 C18 C19 -2.8(5) . .
C23 C17 C18 C19 169.7(3) . .
C22 C17 C18 C24 176.8(3) . .
C23 C17 C18 C24 -10.7(5) . .
C17 C18 C19 C20 2.7(5) . .
C24 C18 C19 C20 -176.9(3) . .
C18 C19 C20 C21 -0.5(5) . .
C18 C19 C20 Cl5 179.7(3) . .
C19 C20 C21 C22 -1.7(5) . .
Cl5 C20 C21 C22 178.1(3) . .
C19 C20 C21 Cl6 179.2(3) . .
Cl5 C20 C21 Cl6 -1.0(5) . .
C20 C21 C22 C17 1.6(5) . .
Cl6 C21 C22 C17 -179.2(3) . .
C18 C17 C22 C21 0.7(5) . .
C23 C17 C22 C21 -172.3(3) . .
Eu1 O10 C23 O9 46.6(9) 4_566 .
Eu1 O10 C23 C17 -137.6(6) 4_566 .
Eu1 O9 C23 O10 -108.9(3) . .
Eu2 O9 C23 O10 31.4(4) . .
Eu1 O9 C23 C17 75.4(4) . .
Eu2 O9 C23 C17 -144.3(2) . .
C22 C17 C23 O10 8.3(4) . .
C18 C17 C23 O10 -164.4(3) . .
C22 C17 C23 O9 -176.0(3) . .
C18 C17 C23 O9 11.3(5) . .
Eu2 O12 C24 O11 -8.4(3) 4_565 .
Eu2 O12 C24 C18 163.2(2) 4_565 .
Eu1 O11 C24 O12 -121.5(3) . .
Eu2 O11 C24 O12 8.2(3) 4_565 .
Eu1 O11 C24 C18 67.0(4) . .
Eu2 O11 C24 C18 -163.3(3) 4_565 .
Eu1 O11 C24 Eu2 -129.7(3) . 4_565
C19 C18 C24 O12 -49.0(4) . .
C17 C18 C24 O12 131.4(4) . .
C19 C18 C24 O11 122.8(3) . .
C17 C18 C24 O11 -56.8(5) . .
C19 C18 C24 Eu2 26.7(10) . 4_565
C17 C18 C24 Eu2 -152.9(7) . 4_565
